data_7229030
loop_
_publ_author_name
'Park, Yongseok'
'Fei, Xiang'
'Yuan, Yue'
'Lee, Sanha'
'Hur, Joonseong'
'Park, Sung Jean'
'Jung, Jae-Kyung'
'Seo, Seung-Yong'

_publ_section_title
;
 Chemoselective acylation of 2-amino-8-quinolinol in the generation of
 C2-amides or C8-esters
;
_journal_issue 67
_journal_name_full 'RSC Adv.'
_journal_page_first 41955
_journal_paper_doi 10.1039/C7RA05287A
_journal_volume 7
_journal_year 2017
_chemical_formula_moiety 'C16 H11 Cl N2 O2'
_chemical_formula_sum 'C16 H11 Cl N2 O2'
_chemical_formula_weight 298.72
_chemical_name_systematic 4b
_space_group_crystal_system monoclinic
_space_group_IT_number 15
_space_group_name_Hall '-I 2ya'
_space_group_name_H-M_alt 'I 1 2/a 1'
_symmetry_space_group_name_Hall '-I 2ya'
_symmetry_space_group_name_H-M 'I 1 2/a 1'
_atom_sites_solution_hydrogens mixed
_atom_sites_solution_primary dual
_audit_creation_date 2016-12-07
_audit_creation_method
;
Olex2 1.2-ac21
(compiled 2015.09.16 svn.r134, GUI svn.r4998)
;
_audit_update_record
;
2017-05-07 deposited with the CCDC.
2017-08-23 downloaded from the CCDC.
;
_cell_angle_alpha 90
_cell_angle_beta 99.6800(10)
_cell_angle_gamma 90
_cell_formula_units_Z 8
_cell_length_a 23.1622(3)
_cell_length_b 3.82800(10)
_cell_length_c 31.4881(3)
_cell_measurement_reflns_used 14387
_cell_measurement_temperature 293.3(3)
_cell_measurement_theta_max 76.3830
_cell_measurement_theta_min 2.8410
_cell_volume 2752.14(8)
_computing_cell_refinement 'CrysAlisPro 1.171.38.44a (Rigaku OD, 2015)'
_computing_data_collection 'CrysAlisPro 1.171.38.44a (Rigaku OD, 2015)'
_computing_data_reduction 'CrysAlisPro 1.171.38.44a (Rigaku OD, 2015)'
_computing_molecular_graphics 'Olex2 (Dolomanov et al., 2009)'
_computing_publication_material 'Olex2 (Dolomanov et al., 2009)'
_computing_structure_refinement 'ShelXL (Sheldrick, 2008)'
_computing_structure_solution 'ShelXT (Sheldrick, 2015)'
_diffrn_ambient_environment air
_diffrn_ambient_temperature 293.3(3)
_diffrn_detector 'CCD plate'
_diffrn_detector_area_resol_mean 5.2262
_diffrn_detector_type AtlasS2
_diffrn_measured_fraction_theta_full 1.0000
_diffrn_measured_fraction_theta_max 0.9952
_diffrn_measurement_details
;
List of Runs (angles in degrees, time in seconds):

  # Type    Start    End  Width  t~exp~   \w     \q     \k     \f   Frames
#--------------------------------------------------------------------------
  1  \w   -106.00 -30.00   1.00    1.10    --  -41.49 -38.00 -60.00   76
  2  \w   -112.00 -17.00   1.00    1.10    --  -41.49 -38.00-150.00   95
  3  \w     18.00  44.00   1.00    1.10    --   41.49  38.00 -90.00   26
  4  \w     68.00  95.00   1.00    1.10    --   41.49-129.00-114.00   27
  5  \w     41.00  94.00   1.00    5.00    --  112.00 -94.00   0.00   53
  6  \w     86.00 166.00   1.00    5.00    --  112.00  45.00 -30.00   80
  7  \w     76.00 114.00   1.00    5.00    --  112.00 -30.00 120.00   38
  8  \w     48.00 145.00   1.00    5.00    --  112.00 -77.00  60.00   97
  9  \w    147.00 173.00   1.00    5.00    --  112.00  30.00-120.00   26
 10  \w    103.00 130.00   1.00    5.00    --  112.00 111.00-120.00   27
 11  \w     86.00 178.00   1.00    5.00    --  112.00  45.00-150.00   92
 12  \w     93.00 178.00   1.00    5.00    --  112.00  30.00 -60.00   85
 13  \w     37.00  91.00   1.00    5.00    --  112.00 -77.00  30.00   54
 14  \w    -87.00 -50.00   1.00    1.10    --  -41.49 -57.00   0.00   37
 15  \w    -38.00 -13.00   1.00    1.10    --  -41.49 -57.00   0.00   25
 16  \w      1.00  62.00   1.00    1.10    --   41.49 -99.00-180.00   61
 17  \w      7.00  34.00   1.00    1.10    --   41.49  87.00 173.01   27
 18  \w    -31.00  66.00   1.00    1.10    --   41.49 -38.00-150.00   97
 19  \w     42.00  74.00   1.00    1.10    --   41.49-140.00  72.00   32
 20  \w     38.00  64.00   1.00    1.10    --   41.49-125.00 120.00   26
 21  \w     13.00  40.00   1.00    1.10    --   46.00  83.00   5.01   27
 22  \w     17.00  49.00   1.00    1.10    --   50.00  78.00  56.45   32
 23  \w     18.00  46.00   1.00    1.10    --   50.00  80.00 -48.20   28
 24  \w     76.00 125.00   1.00    1.10    --   54.00  77.00 121.44   49
 25  \w     21.00  63.00   1.00    1.10    --   54.00  77.00-101.08   42
 26  \w     21.00  58.00   1.00    1.10    --   54.00  77.00 121.44   37
 27  \w    105.00 130.00   1.00    1.10    --   54.00  77.00-101.08   25
 28  \w     27.00  59.00   1.00    1.10    --   58.00  76.00 162.68   32
 29  \w     31.00  61.00   1.00    1.10    --   58.00  76.00-154.04   30
 30  \w    102.00 127.00   1.00    1.10    --   58.00  76.00-154.04   25
 31  \w    100.00 125.00   1.00    1.10    --   58.00  76.00 162.68   25
 32  \w     37.00  63.00   1.00    1.10    --   62.00  34.00  60.77   26
 33  \w     38.00  77.00   1.00    1.10    --   66.00  57.00  67.81   39
 34  \w     57.00 101.00   1.00    5.00    --  112.00-111.00 -90.00   44
 35  \w     80.00 107.00   1.00    5.00    --  112.00  77.00  30.00   27
 36  \w     79.00 105.00   1.00    5.00    --  112.00  77.00 120.00   26
 37  \w    141.00 172.00   1.00    5.00    --  112.00  77.00 -30.00   31
 38  \w     83.00 109.00   1.00    5.00    --  112.00  61.00-150.00   26
 39  \w     79.00 132.00   1.00    5.00    --  112.00  77.00 -30.00   53
 40  \w    111.00 138.00   1.00    5.00    --  112.00 -61.00  90.00   27
 41  \w    119.00 177.00   1.00    5.00    --  112.00  77.00  30.00   58
 42  \w     80.00 105.00   1.00    5.00    --  112.00  77.00-150.00   25
 43  \w    151.00 176.00   1.00    5.00    --  112.00  77.00-150.00   25
 44  \w     79.00 105.00   1.00    5.00    --  112.00  77.00 -90.00   26
 45  \w    143.00 176.00   1.00    5.00    --  112.00  61.00-180.00   33
 46  \w     83.00 113.00   1.00    5.00    --  112.00  61.00-180.00   30
 47  \w    133.00 174.00   1.00    5.00    --  112.00  77.00  90.00   41
 48  \w     79.00 106.00   1.00    5.00    --  112.00  77.00  90.00   27
 49  \w     84.00 109.00   1.00    5.00    --  112.00  61.00 -30.00   25
 50  \w     79.00 147.00   1.00    5.00    --  112.00  77.00   0.00   68
 51  \w    152.00 178.00   1.00    5.00    --  112.00  61.00-120.00   26
 52  \w     54.00 140.00   1.00    5.00    --  112.00 -61.00-120.00   86
 53  \w     84.00 109.00   1.00    5.00    --  112.00  61.00 -60.00   25
 54  \w     83.00 125.00   1.00    5.00    --  112.00  61.00-120.00   42
 55  \w     83.00 178.00   1.00    5.00    --  112.00  61.00 150.00   95
 56  \w     80.00 105.00   1.00    5.00    --  112.00  77.00-180.00   25
 57  \w     86.00 151.00   1.00    5.00    --  112.00  61.00  90.00   65
 58  \w     83.00 122.00   1.00    5.00    --  112.00  61.00 120.00   39
 59  \w    129.00 178.00   1.00    5.00    --  112.00  61.00 120.00   49
 60  \w    115.00 175.00   1.00    5.00    --  112.00  77.00  60.00   60
 61  \w     79.00 105.00   1.00    5.00    --  112.00  77.00 150.00   26
 62  \w     84.00 110.00   1.00    5.00    --  112.00  61.00 -90.00   26
 63  \w    148.00 177.00   1.00    5.00    --  112.00  61.00 -90.00   29
 64  \w     80.00 105.00   1.00    5.00    --  112.00  77.00  60.00   25
 65  \w     79.00 105.00   1.00    5.00    --  112.00  77.00 -60.00   26
 66  \w    149.00 175.00   1.00    5.00    --  112.00  77.00 -60.00   26
 67  \w     45.00  71.00   1.00    5.00    --  112.00 -61.00  90.00   26
 68  \w     79.00 108.00   1.00    5.00    --  112.00  77.00-120.00   29
 69  \w     43.00  69.00   1.00    5.00    --  112.00-111.00-180.00   26
 70  \w     89.00 115.00   1.00    5.00    --  112.00-111.00-180.00   26
 71  \w     83.00 126.00   1.00    5.00    --  112.00  61.00  60.00   43
;
_diffrn_measurement_device 'four-circle diffractometer'
_diffrn_measurement_device_type 'SuperNova, Dual, Cu at zero, AtlasS2'
_diffrn_measurement_method '\w scans'
_diffrn_orient_matrix_type 'CrysAlisPro convention (1999,Acta A55,543-557)'
_diffrn_orient_matrix_UB_11 0.0671134000
_diffrn_orient_matrix_UB_12 0.0366808000
_diffrn_orient_matrix_UB_13 0.0107427000
_diffrn_orient_matrix_UB_21 0.0034786000
_diffrn_orient_matrix_UB_22 -0.0067493000
_diffrn_orient_matrix_UB_23 -0.0484222000
_diffrn_orient_matrix_UB_31 -0.0060777000
_diffrn_orient_matrix_UB_32 0.4006932000
_diffrn_orient_matrix_UB_33 -0.0017826000
_diffrn_radiation_collimation '0.2 mm sinlge-pinhole'
_diffrn_radiation_monochromator mirror
_diffrn_radiation_probe x-ray
_diffrn_radiation_type 'Cu K\a'
_diffrn_radiation_wavelength 1.54184
_diffrn_reflns_av_R_equivalents 0.0194
_diffrn_reflns_av_unetI/netI 0.0099
_diffrn_reflns_Laue_measured_fraction_full 1.000
_diffrn_reflns_Laue_measured_fraction_max 0.996
_diffrn_reflns_limit_h_max 28
_diffrn_reflns_limit_h_min -28
_diffrn_reflns_limit_k_max 4
_diffrn_reflns_limit_k_min -4
_diffrn_reflns_limit_l_max 39
_diffrn_reflns_limit_l_min -39
_diffrn_reflns_number 25095
_diffrn_reflns_point_group_measured_fraction_full 1.000
_diffrn_reflns_point_group_measured_fraction_max 0.996
_diffrn_reflns_theta_full 67.684
_diffrn_reflns_theta_max 76.61
_diffrn_reflns_theta_min 2.20
_diffrn_source 'micro-focus sealed X-ray tube'
_diffrn_source_type 'SuperNova (Cu) X-ray Source'
_exptl_absorpt_coefficient_mu 2.511
_exptl_absorpt_correction_T_max 1.00000
_exptl_absorpt_correction_T_min 0.80762
_exptl_absorpt_correction_type multi-scan
_exptl_absorpt_process_details
;
CrysAlisPro 1.171.38.44a (Rigaku Oxford Diffraction, 2015)
Empirical absorption correction using spherical harmonics,
 implemented in SCALE3 ABSPACK scaling algorithm.
;
_exptl_crystal_colour 'clear light colourless'
_exptl_crystal_colour_lustre clear
_exptl_crystal_colour_modifier light
_exptl_crystal_colour_primary colourless
_exptl_crystal_density_diffrn 1.442
_exptl_crystal_description block
_exptl_crystal_F_000 1232
_exptl_crystal_size_max 0.185
_exptl_crystal_size_mid 0.151
_exptl_crystal_size_min 0.092
_refine_diff_density_max 0.601
_refine_diff_density_min -0.616
_refine_diff_density_rms 0.040
_refine_ls_extinction_coef 0.00166(14)
_refine_ls_extinction_expression Fc^*^=kFc[1+0.001xFc^2^\l^3^/sin(2\q)]^-1/4^
_refine_ls_extinction_method 'SHELXL-2014/7 (Sheldrick 2014'
_refine_ls_goodness_of_fit_ref 1.041
_refine_ls_hydrogen_treatment mixed
_refine_ls_matrix_type full
_refine_ls_number_parameters 200
_refine_ls_number_reflns 2882
_refine_ls_number_restraints 0
_refine_ls_restrained_S_all 1.041
_refine_ls_R_factor_all 0.0446
_refine_ls_R_factor_gt 0.0436
_refine_ls_shift/su_max 0.001
_refine_ls_shift/su_mean 0.000
_refine_ls_structure_factor_coef Fsqd
_refine_ls_weighting_details 'w=1/[\s^2^(Fo^2^)+(0.0676P)^2^+1.9139P] where P=(Fo^2^+2Fc^2^)/3'
_refine_ls_weighting_scheme calc
_refine_ls_wR_factor_gt 0.1261
_refine_ls_wR_factor_ref 0.1273
_reflns_Friedel_coverage 0.000
_reflns_number_gt 2753
_reflns_number_total 2882
_reflns_threshold_expression 'I > 2\s(I)'
_cod_data_source_file c7ra05287a2.cif
_cod_data_source_block exp_588
_cod_database_code 7229030
_chemical_oxdiff_formula C16H11ClN2O2
_shelx_space_group_comment
;
The symmetry employed for this shelxl refinement is uniquely defined
by the following loop, which should always be used as a source of
symmetry information in preference to the above space-group names.
They are only intended as comments.
;
_reflns_odcompleteness_completeness 100.00
_reflns_odcompleteness_iscentric 1
_reflns_odcompleteness_theta 74.33
_olex2_refinement_description
;
1. Fixed Uiso
 At 1.2 times of:
  All C(H) groups
 At 1.5 times of:
  All O(H) groups
2.a Aromatic/amide H refined with riding coordinates:
 C1(H1), C2(H2), C6(H6), C9(H9), C10(H10), C13(H13), C15(H15), C16(H16)
2.b Idealised tetrahedral OH refined as rotating group:
 O12(H12)
;
_shelx_shelxl_version_number 2014/7
_olex2_date_sample_data_collection 2016-12-06
_olex2_submission_special_instructions 'No special instructions were received'
_oxdiff_exptl_absorpt_empirical_details
;
Empirical correction (ABSPACK) includes:
- Absorption correction using spherical harmonics
- Frame scaling
;
_oxdiff_exptl_absorpt_empirical_full_max 1.197
_oxdiff_exptl_absorpt_empirical_full_min 0.863

loop_
_space_group_symop_operation_xyz
'x, y, z'
'-x+1/2, y, -z'
'x+1/2, y+1/2, z+1/2'
'-x+1, y+1/2, -z+1/2'
'-x, -y, -z'
'x-1/2, -y, z'
'-x+1/2, -y+1/2, -z+1/2'
'x, -y+1/2, z+1/2'

loop_
_atom_site_label
_atom_site_type_symbol
_atom_site_fract_x
_atom_site_fract_y
_atom_site_fract_z
_atom_site_U_iso_or_equiv
_atom_site_adp_type
_atom_site_occupancy
_atom_site_site_symmetry_order
_atom_site_calc_flag
_atom_site_refinement_flags_posn
Cl19 Cl 0.38880(3) 0.77202(18) 0.77104(2) 0.0901(3) Uani 1 1 d .
O12 O 0.23017(4) 0.1779(4) 0.43970(4) 0.0534(3) Uani 1 1 d .
H12 H 0.2359 0.2439 0.4648 0.080 Uiso 1 1 calc GR
O21 O 0.46522(6) 0.9051(5) 0.57804(5) 0.0827(5) Uani 1 1 d .
N7 N 0.33011(5) 0.4631(3) 0.48889(4) 0.0397(3) Uani 1 1 d .
N11 N 0.37751(5) 0.6458(4) 0.55492(4) 0.0463(3) Uani 1 1 d .
H11 H 0.3470(10) 0.569(6) 0.5634(7) 0.073(6) Uiso 1 1 d .
C1 C 0.32502(8) 0.2409(5) 0.35855(6) 0.0541(4) Uani 1 1 d .
H1 H 0.3234 0.1848 0.3296 0.065 Uiso 1 1 calc R
C2 C 0.27681(7) 0.1693(4) 0.37901(5) 0.0496(4) Uani 1 1 d .
H2 H 0.2434 0.0670 0.3634 0.060 Uiso 1 1 calc R
C3 C 0.27854(6) 0.2482(4) 0.42147(5) 0.0428(3) Uani 1 1 d .
C4 C 0.32935(6) 0.3995(4) 0.44611(5) 0.0390(3) Uani 1 1 d .
C5 C 0.37725(6) 0.4741(4) 0.42475(5) 0.0437(3) Uani 1 1 d .
C6 C 0.37396(7) 0.3915(5) 0.38087(6) 0.0529(4) Uani 1 1 d .
H6 H 0.4055 0.4405 0.3671 0.063 Uiso 1 1 calc R
C8 C 0.37832(6) 0.6018(4) 0.51095(5) 0.0400(3) Uani 1 1 d .
C9 C 0.42778(6) 0.6950(4) 0.49225(6) 0.0476(4) Uani 1 1 d .
H9 H 0.4604 0.7980 0.5088 0.057 Uiso 1 1 calc R
C10 C 0.42652(6) 0.6308(5) 0.44983(6) 0.0500(4) Uani 1 1 d .
H10 H 0.4586 0.6909 0.4371 0.060 Uiso 1 1 calc R
C13 C 0.35211(8) 0.6355(5) 0.68663(6) 0.0569(4) Uani 1 1 d .
H13 H 0.3181 0.5479 0.6948 0.068 Uiso 1 1 calc R
C14 C 0.39647(9) 0.7678(5) 0.71721(6) 0.0585(5) Uani 1 1 d .
C15 C 0.44710(9) 0.8966(5) 0.70564(6) 0.0619(5) Uani 1 1 d .
H15 H 0.4769 0.9836 0.7265 0.074 Uiso 1 1 calc R
C16 C 0.45324(7) 0.8956(5) 0.66299(6) 0.0554(4) Uani 1 1 d .
H16 H 0.4874 0.9829 0.6551 0.066 Uiso 1 1 calc R
C17 C 0.40905(6) 0.7658(4) 0.63128(5) 0.0445(4) Uani 1 1 d .
C18 C 0.35869(7) 0.6346(5) 0.64391(5) 0.0500(4) Uani 1 1 d .
H18 H 0.3280(9) 0.533(6) 0.6238(7) 0.066(6) Uiso 1 1 d .
C20 C 0.42011(6) 0.7791(4) 0.58583(5) 0.0473(4) Uani 1 1 d .

loop_
_atom_site_aniso_label
_atom_site_aniso_U_11
_atom_site_aniso_U_22
_atom_site_aniso_U_33
_atom_site_aniso_U_23
_atom_site_aniso_U_13
_atom_site_aniso_U_12
Cl19 0.1274(6) 0.0892(5) 0.0520(3) -0.0036(2) 0.0101(3) -0.0064(3)
O12 0.0354(5) 0.0756(8) 0.0493(6) -0.0083(6) 0.0073(4) -0.0071(5)
O21 0.0572(8) 0.1179(13) 0.0741(9) -0.0177(9) 0.0149(6) -0.0468(9)
N7 0.0284(5) 0.0416(6) 0.0487(6) 0.0033(5) 0.0052(4) 0.0012(5)
N11 0.0290(6) 0.0581(8) 0.0512(7) -0.0008(6) 0.0055(5) -0.0054(5)
C1 0.0606(10) 0.0544(10) 0.0495(9) -0.0011(7) 0.0150(7) 0.0082(8)
C2 0.0466(8) 0.0486(8) 0.0525(9) -0.0048(7) 0.0052(6) 0.0030(7)
C3 0.0360(7) 0.0420(8) 0.0501(8) 0.0014(6) 0.0068(6) 0.0038(6)
C4 0.0324(6) 0.0353(7) 0.0492(7) 0.0054(6) 0.0063(5) 0.0056(5)
C5 0.0379(7) 0.0400(7) 0.0548(8) 0.0087(6) 0.0122(6) 0.0052(6)
C6 0.0506(8) 0.0540(9) 0.0584(9) 0.0077(8) 0.0219(7) 0.0054(7)
C8 0.0288(6) 0.0385(7) 0.0521(8) 0.0047(6) 0.0054(5) 0.0022(5)
C9 0.0317(7) 0.0501(9) 0.0610(9) 0.0054(7) 0.0074(6) -0.0051(6)
C10 0.0356(7) 0.0521(9) 0.0647(10) 0.0105(7) 0.0158(6) -0.0017(6)
C13 0.0570(9) 0.0561(10) 0.0579(10) -0.0004(8) 0.0099(7) -0.0018(8)
C14 0.0772(12) 0.0460(9) 0.0488(9) -0.0001(7) 0.0005(8) 0.0057(8)
C15 0.0678(11) 0.0515(10) 0.0579(10) -0.0007(8) -0.0139(8) -0.0046(8)
C16 0.0475(8) 0.0490(9) 0.0642(10) 0.0005(8) -0.0066(7) -0.0053(7)
C17 0.0387(7) 0.0369(7) 0.0549(9) -0.0011(6) -0.0010(6) 0.0013(6)
C18 0.0429(8) 0.0514(9) 0.0533(9) -0.0038(7) 0.0010(6) -0.0032(7)
C20 0.0358(7) 0.0447(8) 0.0596(9) -0.0026(7) 0.0031(6) -0.0047(6)

loop_
_atom_type_symbol
_atom_type_description
_atom_type_scat_dispersion_real
_atom_type_scat_dispersion_imag
_atom_type_scat_source
C C 0.0181 0.0091 'International Tables Vol C Tables 4.2.6.8 and 6.1.1.4'
H H 0.0000 0.0000 'International Tables Vol C Tables 4.2.6.8 and 6.1.1.4'
Cl Cl 0.3639 0.7018 'International Tables Vol C Tables 4.2.6.8 and 6.1.1.4'
N N 0.0311 0.0180 'International Tables Vol C Tables 4.2.6.8 and 6.1.1.4'
O O 0.0492 0.0322 'International Tables Vol C Tables 4.2.6.8 and 6.1.1.4'

loop_
_exptl_crystal_face_index_h
_exptl_crystal_face_index_k
_exptl_crystal_face_index_l
_exptl_crystal_face_perp_dist
4 0 -20 0.0343
-4 0 20 0.0532
-2 2 0 0.0665
15 0 -7 0.0456
0 -2 1 0.0800
-15 0 7 0.0691

loop_
_geom_angle_atom_site_label_1
_geom_angle_atom_site_label_2
_geom_angle_atom_site_label_3
_geom_angle
C3 O12 H12 109.5
C8 N7 C4 117.33(12)
C8 N11 H11 114.9(15)
C20 N11 H11 116.4(15)
C20 N11 C8 128.59(13)
C2 C1 H1 119.9
C6 C1 H1 119.9
C6 C1 C2 120.24(16)
C1 C2 H2 119.6
C3 C2 C1 120.72(15)
C3 C2 H2 119.6
O12 C3 C4 120.86(14)
C2 C3 O12 118.43(14)
C2 C3 C4 120.71(14)
N7 C4 C3 118.92(12)
N7 C4 C5 123.35(13)
C5 C4 C3 117.73(14)
C6 C5 C4 120.16(14)
C6 C5 C10 123.46(14)
C10 C5 C4 116.38(14)
C1 C6 C5 120.42(15)
C1 C6 H6 119.8
C5 C6 H6 119.8
N7 C8 N11 114.71(12)
N7 C8 C9 123.50(14)
N11 C8 C9 121.79(13)
C8 C9 H9 120.7
C10 C9 C8 118.62(14)
C10 C9 H9 120.7
C5 C10 H10 119.6
C9 C10 C5 120.76(13)
C9 C10 H10 119.6
C14 C13 H13 120.3
C18 C13 H13 120.3
C18 C13 C14 119.34(17)
C13 C14 Cl19 119.91(16)
C15 C14 Cl19 119.17(15)
C15 C14 C13 120.91(17)
C14 C15 H15 120.3
C16 C15 C14 119.38(16)
C16 C15 H15 120.3
C15 C16 H16 119.5
C15 C16 C17 121.09(17)
C17 C16 H16 119.5
C16 C17 C20 116.70(15)
C18 C17 C16 118.31(16)
C18 C17 C20 125.00(14)
C13 C18 C17 120.97(15)
C13 C18 H18 117.3(13)
C17 C18 H18 121.7(13)
O21 C20 N11 123.33(16)
O21 C20 C17 119.91(15)
N11 C20 C17 116.77(13)

loop_
_geom_bond_atom_site_label_1
_geom_bond_atom_site_label_2
_geom_bond_distance
Cl19 C14 1.7337(19)
O12 H12 0.8200
O12 C3 1.3686(19)
O21 C20 1.213(2)
N7 C4 1.3660(18)
N7 C8 1.3231(18)
N11 H11 0.85(2)
N11 C8 1.398(2)
N11 C20 1.363(2)
C1 H1 0.9300
C1 C2 1.407(2)
C1 C6 1.358(3)
C2 H2 0.9300
C2 C3 1.365(2)
C3 C4 1.420(2)
C4 C5 1.4196(19)
C5 C6 1.407(2)
C5 C10 1.408(2)
C6 H6 0.9300
C8 C9 1.419(2)
C9 H9 0.9300
C9 C10 1.354(2)
C10 H10 0.9300
C13 H13 0.9300
C13 C14 1.381(3)
C13 C18 1.379(2)
C14 C15 1.377(3)
C15 H15 0.9300
C15 C16 1.374(3)
C16 H16 0.9300
C16 C17 1.396(2)
C17 C18 1.388(2)
C17 C20 1.497(2)
C18 H18 0.95(2)

loop_
_exptl_oxdiff_crystal_face_indexfrac_h
_exptl_oxdiff_crystal_face_indexfrac_k
_exptl_oxdiff_crystal_face_indexfrac_l
_exptl_oxdiff_crystal_face_x
_exptl_oxdiff_crystal_face_y
_exptl_oxdiff_crystal_face_z
3.5966 0.0791 -20.3757 0.0254 0.9986 0.0462
-3.6713 0.0582 20.3723 -0.0254 -0.9996 0.0093
-1.5553 2.4702 -0.3184 -0.0172 -0.0067 0.9998
14.8046 0.0649 -6.8521 0.9224 0.3829 -0.0517
0.0787 -2.4817 1.0039 -0.0750 -0.0316 -0.9967
-14.7858 0.1741 6.7433 -0.9135 -0.3791 0.1476

loop_
_smtbx_masks_void_nr
_smtbx_masks_void_average_x
_smtbx_masks_void_average_y
_smtbx_masks_void_average_z
_smtbx_masks_void_volume
_smtbx_masks_void_count_electrons
1 0.250 -0.239 0.750 39.9 3.8
2 0.250 -0.646 0.250 39.9 3.8
3 0.750 -0.739 0.250 39.9 3.8
4 0.750 -0.146 0.750 39.9 3.8
